data_7021143
loop_
_publ_author_name
'Cai, Yudong'
'Shi, Yian'

_publ_section_title
;
 Synthesis and X-ray characterization of novel palladium(II) complexes
 with tunable chiral anionic counterions.
;
_journal_issue 15
_journal_name_full 'Dalton transactions (Cambridge, England : 2003)'
_journal_page_first 5232
_journal_page_last 5236
_journal_paper_doi 10.1039/c3dt00007a
_journal_volume 42
_journal_year 2013
_chemical_formula_moiety 'C48 H36 F6 N2 O4 P2 Pd S2'
_chemical_formula_sum 'C48 H36 F6 N2 O4 P2 Pd S2'
_chemical_formula_weight 1051.25
_chemical_name_systematic
;
?
;
_space_group_IT_number 19
_symmetry_cell_setting orthorhombic
_symmetry_space_group_name_Hall 'P 2ac 2ab'
_symmetry_space_group_name_H-M 'P 21 21 21'
_atom_sites_solution_hydrogens geom
_atom_sites_solution_primary direct
_atom_sites_solution_secondary difmap
_audit_creation_method SHELXL-97
_cell_angle_alpha 90.00
_cell_angle_beta 90.00
_cell_angle_gamma 90.00
_cell_formula_units_Z 4
_cell_length_a 13.8039(17)
_cell_length_b 14.5782(16)
_cell_length_c 22.466(3)
_cell_measurement_reflns_used 15234
_cell_measurement_temperature 173(2)
_cell_measurement_theta_max 27.49
_cell_measurement_theta_min 1.67
_cell_volume 4521.0(10)
_computing_cell_refinement 'CrystalClear (Rigaku Inc., 2007)'
_computing_data_collection 'CrystalClear (Rigaku Inc., 2007)'
_computing_data_reduction 'CrystalClear (Rigaku Inc., 2007)'
_computing_molecular_graphics 'Olex2 ver 1.1'
_computing_publication_material 'SHELX97 (Sheldrick, 2008)'
_computing_structure_refinement 'SHELXL-97 (Sheldrick, 2008)'
_computing_structure_solution 'SHELXS-97 (Sheldrick, 2008)'
_diffrn_ambient_temperature 173(2)
_diffrn_measured_fraction_theta_full 0.997
_diffrn_measured_fraction_theta_max 0.997
_diffrn_measurement_device_type 'Saturn724+ CCD'
_diffrn_measurement_method '\w scans at fixed \c = 45\%'
_diffrn_radiation_monochromator graphite
_diffrn_radiation_source 'sealed tube'
_diffrn_radiation_type MoK\a
_diffrn_radiation_wavelength 0.71073
_diffrn_reflns_av_R_equivalents 0.0519
_diffrn_reflns_av_sigmaI/netI 0.0610
_diffrn_reflns_limit_h_max 17
_diffrn_reflns_limit_h_min -13
_diffrn_reflns_limit_k_max 18
_diffrn_reflns_limit_k_min -16
_diffrn_reflns_limit_l_max 29
_diffrn_reflns_limit_l_min -14
_diffrn_reflns_number 28506
_diffrn_reflns_theta_full 27.48
_diffrn_reflns_theta_max 27.48
_diffrn_reflns_theta_min 2.72
_exptl_absorpt_coefficient_mu 0.646
_exptl_absorpt_correction_T_max 0.9208
_exptl_absorpt_correction_T_min 0.8201
_exptl_absorpt_correction_type multi-scan
_exptl_absorpt_process_details 'CrystalClear (Rigaku Inc., 2007)'
_exptl_crystal_colour yellow
_exptl_crystal_density_diffrn 1.544
_exptl_crystal_density_method 'not measured'
_exptl_crystal_description plate
_exptl_crystal_F_000 2128
_exptl_crystal_size_max 0.32
_exptl_crystal_size_mid 0.31
_exptl_crystal_size_min 0.13
_refine_diff_density_max 0.674
_refine_diff_density_min -0.648
_refine_diff_density_rms 0.072
_refine_ls_abs_structure_details 'Flack H D (1983), Acta Cryst. A39, 876-881'
_refine_ls_abs_structure_Flack 0.01(2)
_refine_ls_extinction_method none
_refine_ls_goodness_of_fit_ref 1.078
_refine_ls_hydrogen_treatment constr
_refine_ls_matrix_type full
_refine_ls_number_parameters 586
_refine_ls_number_reflns 10315
_refine_ls_number_restraints 0
_refine_ls_restrained_S_all 1.078
_refine_ls_R_factor_all 0.0479
_refine_ls_R_factor_gt 0.0449
_refine_ls_shift/su_max 0.001
_refine_ls_shift/su_mean 0.000
_refine_ls_structure_factor_coef Fsqd
_refine_ls_weighting_details 'calc w=1/[\s^2^(Fo^2^)+(0.0253P)^2^+2.9980P] where P=(Fo^2^+2Fc^2^)/3'
_refine_ls_weighting_scheme calc
_refine_ls_wR_factor_gt 0.0889
_refine_ls_wR_factor_ref 0.0914
_reflns_number_gt 9817
_reflns_number_total 10315
_reflns_threshold_expression >2sigma(I)
_cod_data_source_file c3dt00007a.txt
_cod_data_source_block sa1575
_cod_depositor_comments 'Adding full bibliography for 7021143--7021149.cif.'
_cod_original_cell_volume 4521.0(9)
_cod_original_sg_symbol_H-M P2(1)2(1)2(1)
_cod_database_code 7021143

loop_
_symmetry_equiv_pos_as_xyz
'x, y, z'
'-x+1/2, -y, z+1/2'
'-x, y+1/2, -z+1/2'
'x+1/2, -y+1/2, -z'

loop_
_atom_site_label
_atom_site_type_symbol
_atom_site_fract_x
_atom_site_fract_y
_atom_site_fract_z
_atom_site_U_iso_or_equiv
_atom_site_adp_type
_atom_site_occupancy
_atom_site_symmetry_multiplicity
_atom_site_calc_flag
_atom_site_refinement_flags
Pd1 Pd 0.08621(2) 0.379628(17) 0.989537(13) 0.02269(7) Uani 1 1 d .
S1 S 0.15001(7) 0.40323(6) 0.85300(5) 0.0278(2) Uani 1 1 d .
S2 S -0.07701(7) 0.51125(6) 1.04444(4) 0.0270(2) Uani 1 1 d .
P1 P 0.13475(7) 0.23561(7) 0.96903(5) 0.0251(2) Uani 1 1 d .
P2 P 0.17082(8) 0.35317(7) 1.07526(5) 0.0275(2) Uani 1 1 d .
F1 F 0.28370(19) 0.49487(19) 0.79685(14) 0.0534(8) Uani 1 1 d .
F2 F 0.1456(2) 0.56358(18) 0.79859(14) 0.0524(8) Uani 1 1 d .
F3 F 0.2347(2) 0.56081(17) 0.87740(14) 0.0489(7) Uani 1 1 d .
F4 F -0.1300(2) 0.5617(2) 1.15188(13) 0.0567(8) Uani 1 1 d .
F5 F 0.0211(2) 0.5331(2) 1.14432(13) 0.0574(8) Uani 1 1 d .
F6 F -0.0365(3) 0.65735(19) 1.10820(15) 0.0662(10) Uani 1 1 d .
O1 O 0.22929(19) 0.35967(18) 0.88282(13) 0.0313(6) Uani 1 1 d .
O2 O 0.1169(2) 0.3679(2) 0.79697(13) 0.0393(7) Uani 1 1 d .
O3 O -0.1511(2) 0.5682(2) 1.01907(14) 0.0400(7) Uani 1 1 d .
O4 O -0.1023(2) 0.41961(18) 1.06216(13) 0.0337(7) Uani 1 1 d .
N1 N 0.0681(2) 0.4236(2) 0.89916(14) 0.0231(7) Uani 1 1 d .
N2 N 0.0207(2) 0.50921(18) 1.01073(15) 0.0235(6) Uani 1 1 d .
C1 C 0.2559(3) 0.2579(3) 1.0598(2) 0.0325(9) Uani 1 1 d .
H1B H 0.3216 0.2759 1.0731 0.039 Uiso 1 1 calc R
H1A H 0.2360 0.2035 1.0832 0.039 Uiso 1 1 calc R
C2 C 0.2598(3) 0.2320(3) 0.99394(19) 0.0290(8) Uani 1 1 d .
H2B H 0.2873 0.1698 0.9887 0.035 Uiso 1 1 calc R
H2A H 0.2999 0.2763 0.9714 0.035 Uiso 1 1 calc R
C3 C 0.1201(3) 0.1835(3) 0.89694(19) 0.0273(9) Uani 1 1 d .
C4 C 0.0268(3) 0.1601(3) 0.8796(2) 0.0344(10) Uani 1 1 d .
H4 H -0.0264 0.1755 0.9045 0.041 Uiso 1 1 calc R
C5 C 0.0103(3) 0.1146(3) 0.8263(2) 0.0395(10) Uani 1 1 d .
H5 H -0.0539 0.1002 0.8142 0.047 Uiso 1 1 calc R
C6 C 0.0885(4) 0.0904(3) 0.79091(19) 0.0404(10) Uani 1 1 d .
H6 H 0.0781 0.0587 0.7545 0.048 Uiso 1 1 calc R
C7 C 0.1812(3) 0.1122(3) 0.8084(2) 0.0411(11) Uani 1 1 d .
H7 H 0.2344 0.0946 0.7841 0.049 Uiso 1 1 calc R
C8 C 0.1980(3) 0.1594(3) 0.8609(2) 0.0349(10) Uani 1 1 d .
H8 H 0.2622 0.1751 0.8722 0.042 Uiso 1 1 calc R
C9 C 0.0760(3) 0.1508(2) 1.01605(18) 0.0287(8) Uani 1 1 d .
C10 C 0.1128(3) 0.0610(3) 1.0147(2) 0.0368(10) Uani 1 1 d .
H10 H 0.1649 0.0453 0.9890 0.044 Uiso 1 1 calc R
C11 C 0.0714(4) -0.0044(3) 1.0517(2) 0.0440(11) Uani 1 1 d .
H11 H 0.0959 -0.0653 1.0513 0.053 Uiso 1 1 calc R
C12 C -0.0040(4) 0.0166(3) 1.0889(2) 0.0471(12) Uani 1 1 d .
H12 H -0.0305 -0.0289 1.1143 0.057 Uiso 1 1 calc R
C13 C -0.0412(3) 0.1049(3) 1.0891(2) 0.0437(12) Uani 1 1 d .
H13 H -0.0942 0.1197 1.1143 0.052 Uiso 1 1 calc R
C14 C -0.0013(3) 0.1718(3) 1.0525(2) 0.0339(9) Uani 1 1 d .
H14 H -0.0273 0.2322 1.0525 0.041 Uiso 1 1 calc R
C15 C 0.1273(3) 0.3244(3) 1.1487(2) 0.0344(10) Uani 1 1 d .
C16 C 0.0290(4) 0.3214(3) 1.1618(2) 0.0447(12) Uani 1 1 d .
H16 H -0.0169 0.3386 1.1323 0.054 Uiso 1 1 calc R
C17 C -0.0026(5) 0.2938(4) 1.2169(3) 0.0712(19) Uani 1 1 d .
H17 H -0.0700 0.2920 1.2253 0.085 Uiso 1 1 calc R
C18 C 0.0633(5) 0.2688(4) 1.2602(2) 0.073(2) Uani 1 1 d .
H18 H 0.0411 0.2484 1.2980 0.088 Uiso 1 1 calc R
C19 C 0.1619(4) 0.2734(3) 1.2484(2) 0.0574(15) Uani 1 1 d .
H19 H 0.2077 0.2582 1.2784 0.069 Uiso 1 1 calc R
C20 C 0.1930(4) 0.3003(3) 1.1924(2) 0.0415(11) Uani 1 1 d .
H20 H 0.2604 0.3021 1.1839 0.050 Uiso 1 1 calc R
C21 C 0.2484(3) 0.4533(3) 1.0843(2) 0.0309(9) Uani 1 1 d .
C22 C 0.2564(3) 0.5007(3) 1.1383(2) 0.0398(11) Uani 1 1 d .
H22 H 0.2176 0.4838 1.1714 0.048 Uiso 1 1 calc R
C23 C 0.3213(4) 0.5719(3) 1.1427(3) 0.0498(14) Uani 1 1 d .
H23 H 0.3274 0.6039 1.1794 0.060 Uiso 1 1 calc R
C24 C 0.3769(4) 0.5975(3) 1.0955(3) 0.0504(14) Uani 1 1 d .
H24 H 0.4228 0.6455 1.0999 0.061 Uiso 1 1 calc R
C25 C 0.3668(3) 0.5534(3) 1.0403(3) 0.0485(13) Uani 1 1 d .
H25 H 0.4035 0.5728 1.0068 0.058 Uiso 1 1 calc R
C26 C 0.3022(3) 0.4807(3) 1.0357(2) 0.0430(11) Uani 1 1 d .
H26 H 0.2950 0.4496 0.9988 0.052 Uiso 1 1 calc R
C27 C -0.0235(3) 0.4565(3) 0.87917(17) 0.0247(8) Uani 1 1 d .
C28 C -0.0860(3) 0.3958(2) 0.84799(17) 0.0297(8) Uani 1 1 d .
H28 H -0.0653 0.3349 0.8398 0.036 Uiso 1 1 calc R
C29 C -0.1753(3) 0.4241(3) 0.82978(19) 0.0302(9) Uani 1 1 d .
H29 H -0.2150 0.3834 0.8076 0.036 Uiso 1 1 calc R
C30 C -0.2098(3) 0.5133(3) 0.84352(18) 0.0273(8) Uani 1 1 d .
C31 C -0.3024(3) 0.5436(3) 0.8249(2) 0.0363(10) Uani 1 1 d .
H31 H -0.3427 0.5032 0.8028 0.044 Uiso 1 1 calc R
C32 C -0.3351(3) 0.6295(4) 0.8382(2) 0.0425(11) Uani 1 1 d .
H32 H -0.3971 0.6491 0.8250 0.051 Uiso 1 1 calc R
C33 C -0.2760(3) 0.6887(3) 0.8715(2) 0.0378(10) Uani 1 1 d .
H33 H -0.2983 0.7488 0.8804 0.045 Uiso 1 1 calc R
C34 C -0.1868(3) 0.6613(3) 0.8912(2) 0.0331(9) Uani 1 1 d .
H34 H -0.1495 0.7013 0.9154 0.040 Uiso 1 1 calc R
C35 C -0.1493(3) 0.5736(3) 0.87583(18) 0.0253(8) Uani 1 1 d .
C36 C -0.0530(3) 0.5456(3) 0.89297(18) 0.0234(8) Uani 1 1 d .
C37 C 0.0157(3) 0.6101(2) 0.92245(17) 0.0239(8) Uani 1 1 d .
C38 C 0.0503(3) 0.6911(3) 0.89270(19) 0.0263(8) Uani 1 1 d .
C39 C 0.0187(3) 0.7167(3) 0.83518(18) 0.0297(9) Uani 1 1 d .
H39 H -0.0275 0.6796 0.8152 0.036 Uiso 1 1 calc R
C40 C 0.0531(3) 0.7936(3) 0.8077(2) 0.0371(10) Uani 1 1 d .
H40 H 0.0304 0.8093 0.7691 0.045 Uiso 1 1 calc R
C41 C 0.1222(3) 0.8501(3) 0.8364(2) 0.0389(11) Uani 1 1 d .
H41 H 0.1465 0.9032 0.8170 0.047 Uiso 1 1 calc R
C42 C 0.1539(3) 0.8278(3) 0.8922(2) 0.0368(10) Uani 1 1 d .
H42 H 0.1995 0.8663 0.9115 0.044 Uiso 1 1 calc R
C43 C 0.1200(3) 0.7484(3) 0.92162(19) 0.0298(9) Uani 1 1 d .
C44 C 0.1547(3) 0.7236(3) 0.9782(2) 0.0342(10) Uani 1 1 d .
H44 H 0.2022 0.7608 0.9971 0.041 Uiso 1 1 calc R
C45 C 0.1215(3) 0.6471(2) 1.0066(2) 0.0320(9) Uani 1 1 d .
H45 H 0.1455 0.6316 1.0449 0.038 Uiso 1 1 calc R
C46 C 0.0510(3) 0.5905(2) 0.97868(18) 0.0250(8) Uani 1 1 d .
C47 C 0.2058(3) 0.5125(3) 0.8303(2) 0.0376(10) Uani 1 1 d .
C48 C -0.0545(3) 0.5682(3) 1.1161(2) 0.0373(10) Uani 1 1 d .

loop_
_atom_site_aniso_label
_atom_site_aniso_U_11
_atom_site_aniso_U_22
_atom_site_aniso_U_33
_atom_site_aniso_U_23
_atom_site_aniso_U_13
_atom_site_aniso_U_12
Pd1 0.02503(13) 0.02339(12) 0.01964(13) -0.00146(11) 0.00036(12) 0.00157(11)
S1 0.0291(5) 0.0311(5) 0.0233(5) -0.0010(4) 0.0021(4) 0.0015(4)
S2 0.0277(5) 0.0303(5) 0.0229(5) -0.0024(4) 0.0010(4) 0.0018(4)
P1 0.0262(5) 0.0258(5) 0.0232(5) -0.0036(4) 0.0005(4) 0.0041(4)
P2 0.0323(5) 0.0269(5) 0.0232(5) -0.0011(4) -0.0027(4) 0.0017(4)
F1 0.0459(16) 0.0518(16) 0.062(2) 0.0124(15) 0.0277(15) 0.0055(13)
F2 0.0592(18) 0.0480(16) 0.0500(19) 0.0200(14) 0.0119(15) 0.0185(13)
F3 0.0507(17) 0.0374(14) 0.059(2) -0.0062(13) 0.0071(15) -0.0112(12)
F4 0.0545(18) 0.082(2) 0.0336(16) -0.0125(15) 0.0182(15) 0.0026(16)
F5 0.0551(18) 0.079(2) 0.0384(17) -0.0184(16) -0.0164(15) 0.0099(16)
F6 0.113(3) 0.0385(15) 0.0471(19) -0.0174(14) 0.018(2) -0.0104(16)
O1 0.0257(14) 0.0366(16) 0.0316(16) 0.0039(12) 0.0026(12) 0.0060(11)
O2 0.0411(17) 0.0521(18) 0.0246(15) -0.0122(14) 0.0017(13) 0.0024(14)
O3 0.0335(15) 0.0541(18) 0.0325(18) 0.0059(15) 0.0026(14) 0.0149(13)
O4 0.0366(17) 0.0345(14) 0.0302(16) -0.0002(12) 0.0082(14) -0.0077(12)
N1 0.0256(17) 0.0270(15) 0.0169(15) -0.0007(12) 0.0001(13) 0.0032(12)
N2 0.0287(15) 0.0191(13) 0.0227(15) -0.0015(13) 0.0049(15) 0.0016(11)
C1 0.030(2) 0.034(2) 0.033(2) 0.0014(18) -0.0067(19) 0.0025(17)
C2 0.0268(18) 0.0331(19) 0.027(2) -0.0042(17) 0.0006(17) 0.0065(15)
C3 0.030(2) 0.0246(19) 0.027(2) 0.0002(16) -0.0012(17) 0.0048(15)
C4 0.032(2) 0.040(2) 0.031(2) -0.0028(19) -0.0030(19) 0.0001(18)
C5 0.041(2) 0.038(2) 0.039(3) -0.007(2) -0.009(2) -0.003(2)
C6 0.068(3) 0.0257(19) 0.027(2) -0.0016(16) -0.010(3) 0.004(2)
C7 0.047(3) 0.044(2) 0.032(2) -0.003(2) 0.009(2) 0.009(2)
C8 0.034(2) 0.039(2) 0.032(2) -0.0070(19) 0.0054(19) 0.0024(18)
C9 0.0277(19) 0.0321(18) 0.026(2) -0.0005(16) -0.0019(18) -0.0005(15)
C10 0.039(2) 0.034(2) 0.037(2) 0.005(2) -0.002(2) 0.0048(17)
C11 0.048(3) 0.041(2) 0.044(3) 0.010(2) -0.007(2) 0.000(2)
C12 0.051(3) 0.049(3) 0.042(3) 0.019(2) -0.006(2) -0.013(2)
C13 0.028(2) 0.062(3) 0.042(3) 0.010(2) 0.003(2) -0.007(2)
C14 0.026(2) 0.039(2) 0.036(2) 0.0002(19) -0.0008(18) -0.0016(17)
C15 0.048(3) 0.031(2) 0.024(2) -0.0009(18) -0.005(2) 0.0065(19)
C16 0.054(3) 0.049(3) 0.031(3) 0.009(2) 0.006(2) 0.011(2)
C17 0.075(4) 0.086(4) 0.052(4) 0.026(3) 0.029(3) 0.023(3)
C18 0.103(5) 0.083(4) 0.034(3) 0.027(3) 0.021(3) 0.043(4)
C19 0.089(4) 0.053(3) 0.030(3) 0.008(2) -0.004(3) 0.031(3)
C20 0.058(3) 0.037(2) 0.030(3) 0.006(2) -0.003(2) 0.012(2)
C21 0.030(2) 0.030(2) 0.033(2) -0.0052(18) -0.0036(18) 0.0049(17)
C22 0.050(3) 0.034(2) 0.036(3) -0.005(2) -0.008(2) 0.007(2)
C23 0.057(3) 0.038(3) 0.054(3) -0.014(2) -0.022(3) -0.002(2)
C24 0.040(3) 0.035(3) 0.076(4) -0.009(2) -0.015(3) -0.005(2)
C25 0.040(3) 0.044(3) 0.062(4) -0.004(2) 0.007(3) -0.009(2)
C26 0.045(3) 0.039(2) 0.045(3) -0.009(2) 0.003(2) -0.004(2)
C27 0.0267(19) 0.0295(19) 0.0180(18) 0.0021(15) -0.0010(15) -0.0004(15)
C28 0.035(2) 0.0266(19) 0.027(2) -0.0008(15) -0.0007(19) -0.0069(18)
C29 0.033(2) 0.033(2) 0.024(2) 0.0016(17) -0.0012(17) -0.0107(17)
C30 0.0272(19) 0.034(2) 0.021(2) 0.0037(16) 0.0022(16) -0.0019(16)
C31 0.026(2) 0.054(3) 0.029(2) 0.006(2) -0.0022(18) -0.0035(19)
C32 0.031(2) 0.062(3) 0.034(3) 0.013(2) -0.0017(18) 0.009(2)
C33 0.034(2) 0.040(2) 0.040(3) 0.007(2) 0.007(2) 0.0136(18)
C34 0.034(2) 0.034(2) 0.031(2) 0.0001(18) -0.0002(19) 0.0067(18)
C35 0.0254(19) 0.031(2) 0.0193(19) 0.0020(16) -0.0040(16) 0.0019(15)
C36 0.0231(18) 0.0264(19) 0.020(2) 0.0035(15) -0.0012(15) -0.0007(15)
C37 0.0256(18) 0.0216(17) 0.0246(19) 0.0001(16) -0.0009(15) -0.0025(15)
C38 0.0275(19) 0.0242(18) 0.027(2) -0.0007(16) 0.0043(17) 0.0029(15)
C39 0.033(2) 0.030(2) 0.026(2) 0.0020(16) -0.0014(17) 0.0013(17)
C40 0.044(3) 0.036(2) 0.032(2) 0.0039(19) 0.003(2) 0.0021(19)
C41 0.049(3) 0.030(2) 0.038(3) 0.0047(18) 0.006(2) -0.0031(19)
C42 0.048(3) 0.026(2) 0.036(3) -0.0035(18) 0.001(2) -0.0033(19)
C43 0.031(2) 0.027(2) 0.032(2) -0.0038(17) -0.0014(18) -0.0023(15)
C44 0.039(2) 0.030(2) 0.033(3) -0.0059(17) -0.0041(19) -0.0090(17)
C45 0.036(2) 0.0318(19) 0.028(2) -0.0022(17) -0.0042(18) -0.0012(15)
C46 0.0288(18) 0.0210(16) 0.025(2) -0.0001(15) -0.0011(16) 0.0005(14)
C47 0.039(2) 0.039(2) 0.035(3) 0.006(2) 0.013(2) 0.0042(19)
C48 0.041(3) 0.038(2) 0.032(3) -0.004(2) 0.005(2) 0.0045(19)

loop_
_atom_type_symbol
_atom_type_description
_atom_type_scat_dispersion_real
_atom_type_scat_dispersion_imag
_atom_type_scat_source
C C 0.0033 0.0016 'International Tables Vol C Tables 4.2.6.8 and 6.1.1.4'
H H 0.0000 0.0000 'International Tables Vol C Tables 4.2.6.8 and 6.1.1.4'
N N 0.0061 0.0033 'International Tables Vol C Tables 4.2.6.8 and 6.1.1.4'
O O 0.0106 0.0060 'International Tables Vol C Tables 4.2.6.8 and 6.1.1.4'
F F 0.0171 0.0103 'International Tables Vol C Tables 4.2.6.8 and 6.1.1.4'
P P 0.1023 0.0942 'International Tables Vol C Tables 4.2.6.8 and 6.1.1.4'
S S 0.1246 0.1234 'International Tables Vol C Tables 4.2.6.8 and 6.1.1.4'
Pd Pd -0.9988 1.0072 'International Tables Vol C Tables 4.2.6.8 and 6.1.1.4'

loop_
_geom_angle_atom_site_label_1
_geom_angle_atom_site_label_2
_geom_angle_atom_site_label_3
_geom_angle
N1 Pd1 N2 84.13(12)
N1 Pd1 P1 96.88(8)
N2 Pd1 P1 172.23(8)
N1 Pd1 P2 155.26(9)
N2 Pd1 P2 100.19(10)
P1 Pd1 P2 82.13(4)
O1 S1 O2 119.63(18)
O1 S1 N1 109.07(17)
O2 S1 N1 114.86(17)
O1 S1 C47 101.16(19)
O2 S1 C47 101.6(2)
N1 S1 C47 108.75(18)
O3 S2 O4 118.30(19)
O3 S2 N2 115.99(18)
O4 S2 N2 109.24(16)
O3 S2 C48 102.0(2)
O4 S2 C48 102.62(19)
N2 S2 C48 106.9(2)
C3 P1 C2 111.83(18)
C3 P1 C9 100.71(18)
C2 P1 C9 103.03(18)
C3 P1 Pd1 122.98(13)
C2 P1 Pd1 104.28(13)
C9 P1 Pd1 112.50(13)
C15 P2 C21 106.3(2)
C15 P2 C1 102.0(2)
C21 P2 C1 104.40(19)
C15 P2 Pd1 129.75(16)
C21 P2 Pd1 105.00(14)
C1 P2 Pd1 107.02(14)
C27 N1 S1 119.8(3)
C27 N1 Pd1 120.2(2)
S1 N1 Pd1 119.17(17)
C46 N2 S2 118.6(2)
C46 N2 Pd1 119.2(2)
S2 N2 Pd1 119.51(15)
C2 C1 P2 112.9(3)
C2 C1 H1B 109.0
P2 C1 H1B 109.0
C2 C1 H1A 109.0
P2 C1 H1A 109.0
H1B C1 H1A 107.8
C1 C2 P1 104.9(3)
C1 C2 H2B 110.8
P1 C2 H2B 110.8
C1 C2 H2A 110.8
P1 C2 H2A 110.8
H2B C2 H2A 108.8
C4 C3 C8 119.4(4)
C4 C3 P1 117.4(3)
C8 C3 P1 122.9(3)
C5 C4 C3 120.9(4)
C5 C4 H4 119.6
C3 C4 H4 119.6
C4 C5 C6 119.2(4)
C4 C5 H5 120.4
C6 C5 H5 120.4
C7 C6 C5 120.1(4)
C7 C6 H6 119.9
C5 C6 H6 119.9
C6 C7 C8 120.9(4)
C6 C7 H7 119.5
C8 C7 H7 119.5
C7 C8 C3 119.4(4)
C7 C8 H8 120.3
C3 C8 H8 120.3
C14 C9 C10 119.9(4)
C14 C9 P1 122.6(3)
C10 C9 P1 117.5(3)
C11 C10 C9 118.6(4)
C11 C10 H10 120.7
C9 C10 H10 120.7
C12 C11 C10 121.6(4)
C12 C11 H11 119.2
C10 C11 H11 119.2
C11 C12 C13 119.5(4)
C11 C12 H12 120.2
C13 C12 H12 120.2
C12 C13 C14 120.2(4)
C12 C13 H13 119.9
C14 C13 H13 119.9
C9 C14 C13 120.1(4)
C9 C14 H14 119.9
C13 C14 H14 119.9
C20 C15 C16 118.8(5)
C20 C15 P2 119.4(4)
C16 C15 P2 121.7(4)
C17 C16 C15 120.7(5)
C17 C16 H16 119.7
C15 C16 H16 119.7
C16 C17 C18 120.3(6)
C16 C17 H17 119.8
C18 C17 H17 119.8
C17 C18 C19 119.9(5)
C17 C18 H18 120.1
C19 C18 H18 120.1
C20 C19 C18 119.4(5)
C20 C19 H19 120.3
C18 C19 H19 120.3
C15 C20 C19 120.9(5)
C15 C20 H20 119.5
C19 C20 H20 119.5
C26 C21 C22 120.1(4)
C26 C21 P2 117.4(3)
C22 C21 P2 122.5(4)
C23 C22 C21 119.1(5)
C23 C22 H22 120.4
C21 C22 H22 120.4
C24 C23 C22 121.2(5)
C24 C23 H23 119.4
C22 C23 H23 119.4
C23 C24 C25 120.4(4)
C23 C24 H24 119.8
C25 C24 H24 119.8
C26 C25 C24 118.7(5)
C26 C25 H25 120.7
C24 C25 H25 120.7
C21 C26 C25 120.4(5)
C21 C26 H26 119.8
C25 C26 H26 119.8
C36 C27 C28 120.9(4)
C36 C27 N1 120.1(3)
C28 C27 N1 118.9(3)
C29 C28 C27 120.5(4)
C29 C28 H28 119.7
C27 C28 H28 119.7
C28 C29 C30 121.0(4)
C28 C29 H29 119.5
C30 C29 H29 119.5
C35 C30 C31 119.4(4)
C35 C30 C29 118.9(4)
C31 C30 C29 121.7(4)
C32 C31 C30 121.4(4)
C32 C31 H31 119.3
C30 C31 H31 119.3
C31 C32 C33 119.3(4)
C31 C32 H32 120.4
C33 C32 H32 120.4
C34 C33 C32 121.0(4)
C34 C33 H33 119.5
C32 C33 H33 119.5
C33 C34 C35 120.8(4)
C33 C34 H34 119.6
C35 C34 H34 119.6
C30 C35 C34 118.0(4)
C30 C35 C36 120.4(4)
C34 C35 C36 121.7(4)
C27 C36 C35 118.2(4)
C27 C36 C37 120.0(3)
C35 C36 C37 121.7(3)
C46 C37 C38 118.5(3)
C46 C37 C36 120.0(3)
C38 C37 C36 121.5(3)
C39 C38 C43 117.8(4)
C39 C38 C37 122.7(4)
C43 C38 C37 119.5(4)
C40 C39 C38 121.6(4)
C40 C39 H39 119.2
C38 C39 H39 119.2
C39 C40 C41 120.4(4)
C39 C40 H40 119.8
C41 C40 H40 119.8
C42 C41 C40 119.6(4)
C42 C41 H41 120.2
C40 C41 H41 120.2
C41 C42 C43 121.3(4)
C41 C42 H42 119.4
C43 C42 H42 119.4
C44 C43 C42 121.4(4)
C44 C43 C38 119.3(4)
C42 C43 C38 119.3(4)
C45 C44 C43 121.2(4)
C45 C44 H44 119.4
C43 C44 H44 119.4
C44 C45 C46 119.9(4)
C44 C45 H45 120.0
C46 C45 H45 120.0
C37 C46 C45 121.6(4)
C37 C46 N2 121.4(3)
C45 C46 N2 117.0(4)
F2 C47 F3 108.6(4)
F2 C47 F1 108.0(4)
F3 C47 F1 107.9(4)
F2 C47 S1 111.9(3)
F3 C47 S1 111.3(3)
F1 C47 S1 109.0(3)
F4 C48 F5 107.7(4)
F4 C48 F6 107.3(4)
F5 C48 F6 107.0(4)
F4 C48 S2 111.6(3)
F5 C48 S2 112.2(3)
F6 C48 S2 110.8(3)

loop_
_geom_bond_atom_site_label_1
_geom_bond_atom_site_label_2
_geom_bond_distance
Pd1 N1 2.144(3)
Pd1 N2 2.148(3)
Pd1 P1 2.2515(10)
Pd1 P2 2.2850(11)
S1 O1 1.432(3)
S1 O2 1.435(3)
S1 N1 1.562(3)
S1 C47 1.841(5)
S2 O3 1.435(3)
S2 O4 1.437(3)
S2 N2 1.547(3)
S2 C48 1.838(5)
P1 C3 1.800(4)
P1 C2 1.816(4)
P1 C9 1.817(4)
P2 C15 1.804(5)
P2 C21 1.822(4)
P2 C1 1.852(4)
F1 C47 1.338(5)
F2 C47 1.325(5)
F3 C47 1.332(5)
F4 C48 1.320(5)
F5 C48 1.324(5)
F6 C48 1.335(5)
N1 C27 1.426(5)
N2 C46 1.449(4)
C1 C2 1.528(6)
C1 H1B 0.9900
C1 H1A 0.9900
C2 H2B 0.9900
C2 H2A 0.9900
C3 C4 1.388(6)
C3 C8 1.391(6)
C4 C5 1.387(6)
C4 H4 0.9500
C5 C6 1.388(6)
C5 H5 0.9500
C6 C7 1.375(7)
C6 H6 0.9500
C7 C8 1.386(6)
C7 H7 0.9500
C8 H8 0.9500
C9 C14 1.379(6)
C9 C10 1.405(5)
C10 C11 1.388(6)
C10 H10 0.9500
C11 C12 1.368(7)
C11 H11 0.9500
C12 C13 1.385(7)
C12 H12 0.9500
C13 C14 1.390(6)
C13 H13 0.9500
C14 H14 0.9500
C15 C20 1.382(6)
C15 C16 1.390(6)
C16 C17 1.374(7)
C16 H16 0.9500
C17 C18 1.380(8)
C17 H17 0.9500
C18 C19 1.389(8)
C18 H18 0.9500
C19 C20 1.386(7)
C19 H19 0.9500
C20 H20 0.9500
C21 C26 1.379(6)
C21 C22 1.401(6)
C22 C23 1.375(6)
C22 H22 0.9500
C23 C24 1.361(8)
C23 H23 0.9500
C24 C25 1.404(7)
C24 H24 0.9500
C25 C26 1.389(6)
C25 H25 0.9500
C26 H26 0.9500
C27 C36 1.395(5)
C27 C28 1.420(5)
C28 C29 1.363(6)
C28 H28 0.9500
C29 C30 1.420(6)
C29 H29 0.9500
C30 C35 1.413(5)
C30 C31 1.415(5)
C31 C32 1.364(6)
C31 H31 0.9500
C32 C33 1.403(7)
C32 H32 0.9500
C33 C34 1.369(6)
C33 H33 0.9500
C34 C35 1.421(5)
C34 H34 0.9500
C35 C36 1.443(5)
C36 C37 1.491(5)
C37 C46 1.384(5)
C37 C38 1.438(5)
C38 C39 1.414(5)
C38 C43 1.431(5)
C39 C40 1.364(6)
C39 H39 0.9500
C40 C41 1.416(6)
C40 H40 0.9500
C41 C42 1.366(6)
C41 H41 0.9500
C42 C43 1.412(6)
C42 H42 0.9500
C43 C44 1.407(6)
C44 C45 1.364(5)
C44 H44 0.9500
C45 C46 1.421(5)
C45 H45 0.9500

loop_
_geom_torsion_atom_site_label_1
_geom_torsion_atom_site_label_2
_geom_torsion_atom_site_label_3
_geom_torsion_atom_site_label_4
_geom_torsion
N1 Pd1 P1 C3 -15.13(18)
N2 Pd1 P1 C3 81.9(7)
P2 Pd1 P1 C3 -170.20(17)
N1 Pd1 P1 C2 113.38(17)
N2 Pd1 P1 C2 -149.6(7)
P2 Pd1 P1 C2 -41.69(15)
N1 Pd1 P1 C9 -135.69(16)
N2 Pd1 P1 C9 -38.7(7)
P2 Pd1 P1 C9 69.24(14)
N1 Pd1 P2 C15 168.7(3)
N2 Pd1 P2 C15 70.6(2)
P1 Pd1 P2 C15 -101.91(18)
N1 Pd1 P2 C21 41.8(2)
N2 Pd1 P2 C21 -56.31(16)
P1 Pd1 P2 C21 131.20(14)
N1 Pd1 P2 C1 -68.7(2)
N2 Pd1 P2 C1 -166.88(16)
P1 Pd1 P2 C1 20.63(15)
O1 S1 N1 C27 -172.2(3)
O2 S1 N1 C27 -34.8(3)
C47 S1 N1 C27 78.3(3)
O1 S1 N1 Pd1 -2.9(2)
O2 S1 N1 Pd1 134.52(19)
C47 S1 N1 Pd1 -112.4(2)
N2 Pd1 N1 C27 -50.4(3)
P1 Pd1 N1 C27 121.9(3)
P2 Pd1 N1 C27 -152.0(2)
N2 Pd1 N1 S1 140.36(19)
P1 Pd1 N1 S1 -47.40(18)
P2 Pd1 N1 S1 38.7(3)
O3 S2 N2 C46 31.3(4)
O4 S2 N2 C46 168.0(3)
C48 S2 N2 C46 -81.6(3)
O3 S2 N2 Pd1 -130.2(2)
O4 S2 N2 Pd1 6.6(3)
C48 S2 N2 Pd1 116.9(2)
N1 Pd1 N2 C46 -43.3(3)
P1 Pd1 N2 C46 -141.2(6)
P2 Pd1 N2 C46 112.1(3)
N1 Pd1 N2 S2 118.0(2)
P1 Pd1 N2 S2 20.1(9)
P2 Pd1 N2 S2 -86.6(2)
C15 P2 C1 C2 147.3(3)
C21 P2 C1 C2 -102.1(3)
Pd1 P2 C1 C2 8.8(3)
P2 C1 C2 P1 -41.4(3)
C3 P1 C2 C1 -167.5(3)
C9 P1 C2 C1 -60.1(3)
Pd1 P1 C2 C1 57.5(3)
C2 P1 C3 C4 163.6(3)
C9 P1 C3 C4 54.8(4)
Pd1 P1 C3 C4 -71.2(4)
C2 P1 C3 C8 -11.0(4)
C9 P1 C3 C8 -119.8(4)
Pd1 P1 C3 C8 114.2(3)
C8 C3 C4 C5 -1.2(7)
P1 C3 C4 C5 -176.0(3)
C3 C4 C5 C6 1.6(7)
C4 C5 C6 C7 -0.6(7)
C5 C6 C7 C8 -0.8(7)
C6 C7 C8 C3 1.2(7)
C4 C3 C8 C7 -0.2(6)
P1 C3 C8 C7 174.3(3)
C3 P1 C9 C14 -122.1(4)
C2 P1 C9 C14 122.2(4)
Pd1 P1 C9 C14 10.5(4)
C3 P1 C9 C10 58.3(4)
C2 P1 C9 C10 -57.3(4)
Pd1 P1 C9 C10 -169.0(3)
C14 C9 C10 C11 -1.7(6)
P1 C9 C10 C11 177.8(3)
C9 C10 C11 C12 0.3(7)
C10 C11 C12 C13 1.1(7)
C11 C12 C13 C14 -1.0(7)
C10 C9 C14 C13 1.7(6)
P1 C9 C14 C13 -177.7(3)
C12 C13 C14 C9 -0.4(7)
C21 P2 C15 C20 -61.6(4)
C1 P2 C15 C20 47.5(4)
Pd1 P2 C15 C20 172.0(3)
C21 P2 C15 C16 121.7(4)
C1 P2 C15 C16 -129.2(4)
Pd1 P2 C15 C16 -4.7(5)
C20 C15 C16 C17 -0.8(8)
P2 C15 C16 C17 175.9(4)
C15 C16 C17 C18 0.1(9)
C16 C17 C18 C19 1.4(10)
C17 C18 C19 C20 -2.1(9)
C16 C15 C20 C19 0.0(7)
P2 C15 C20 C19 -176.8(4)
C18 C19 C20 C15 1.4(8)
C15 P2 C21 C26 170.6(3)
C1 P2 C21 C26 63.2(4)
Pd1 P2 C21 C26 -49.2(4)
C15 P2 C21 C22 -7.9(4)
C1 P2 C21 C22 -115.3(4)
Pd1 P2 C21 C22 132.3(3)
C26 C21 C22 C23 -2.7(7)
P2 C21 C22 C23 175.8(3)
C21 C22 C23 C24 0.6(7)
C22 C23 C24 C25 2.2(8)
C23 C24 C25 C26 -2.8(8)
C22 C21 C26 C25 2.0(7)
P2 C21 C26 C25 -176.5(4)
C24 C25 C26 C21 0.7(7)
S1 N1 C27 C36 -112.4(4)
Pd1 N1 C27 C36 78.4(4)
S1 N1 C27 C28 71.0(4)
Pd1 N1 C27 C28 -98.2(4)
C36 C27 C28 C29 1.4(6)
N1 C27 C28 C29 178.0(4)
C27 C28 C29 C30 -2.6(6)
C28 C29 C30 C35 0.9(6)
C28 C29 C30 C31 -179.9(4)
C35 C30 C31 C32 -0.7(6)
C29 C30 C31 C32 -179.8(4)
C30 C31 C32 C33 -0.7(7)
C31 C32 C33 C34 -0.5(7)
C32 C33 C34 C35 3.3(7)
C31 C30 C35 C34 3.4(6)
C29 C30 C35 C34 -177.5(4)
C31 C30 C35 C36 -177.3(4)
C29 C30 C35 C36 1.8(6)
C33 C34 C35 C30 -4.7(6)
C33 C34 C35 C36 176.0(4)
C28 C27 C36 C35 1.3(6)
N1 C27 C36 C35 -175.3(3)
C28 C27 C36 C37 -176.3(4)
N1 C27 C36 C37 7.2(6)
C30 C35 C36 C27 -2.9(6)
C34 C35 C36 C27 176.4(4)
C30 C35 C36 C37 174.6(4)
C34 C35 C36 C37 -6.1(6)
C27 C36 C37 C46 -62.9(5)
C35 C36 C37 C46 119.6(4)
C27 C36 C37 C38 114.2(4)
C35 C36 C37 C38 -63.3(5)
C46 C37 C38 C39 179.9(4)
C36 C37 C38 C39 2.7(6)
C46 C37 C38 C43 0.3(5)
C36 C37 C38 C43 -176.8(3)
C43 C38 C39 C40 0.0(6)
C37 C38 C39 C40 -179.6(4)
C38 C39 C40 C41 0.2(6)
C39 C40 C41 C42 -0.7(7)
C40 C41 C42 C43 0.9(7)
C41 C42 C43 C44 177.9(4)
C41 C42 C43 C38 -0.8(6)
C39 C38 C43 C44 -178.4(4)
C37 C38 C43 C44 1.2(6)
C39 C38 C43 C42 0.3(6)
C37 C38 C43 C42 179.9(4)
C42 C43 C44 C45 179.8(4)
C38 C43 C44 C45 -1.5(6)
C43 C44 C45 C46 0.4(6)
C38 C37 C46 C45 -1.5(6)
C36 C37 C46 C45 175.7(3)
C38 C37 C46 N2 -178.8(3)
C36 C37 C46 N2 -1.6(5)
C44 C45 C46 C37 1.1(6)
C44 C45 C46 N2 178.6(3)
S2 N2 C46 C37 -81.3(4)
Pd1 N2 C46 C37 80.2(4)
S2 N2 C46 C45 101.2(4)
Pd1 N2 C46 C45 -97.3(4)
O1 S1 C47 F2 176.8(3)
O2 S1 C47 F2 53.1(4)
N1 S1 C47 F2 -68.4(4)
O1 S1 C47 F3 -61.5(3)
O2 S1 C47 F3 174.8(3)
N1 S1 C47 F3 53.3(4)
O1 S1 C47 F1 57.4(4)
O2 S1 C47 F1 -66.3(4)
N1 S1 C47 F1 172.2(3)
O3 S2 C48 F4 67.0(4)
O4 S2 C48 F4 -56.0(4)
N2 S2 C48 F4 -170.9(3)
O3 S2 C48 F5 -172.1(3)
O4 S2 C48 F5 64.9(4)
N2 S2 C48 F5 -50.0(4)
O3 S2 C48 F6 -52.5(4)
O4 S2 C48 F6 -175.5(3)
N2 S2 C48 F6 69.6(4)
